data_4309462
loop_
_publ_author_name
'Simon M. Humphrey'
'Richard A. Mole'
'Mary McPartlin'
'Eric J. L. McInnes'
'Paul T. Wood'

_publ_section_title
;
Isolated Magnetic Clusters of Co(II) and Ni(II) within 3-Dimensional
Organic Frameworks of 6-Mercaptonicotinic Acid: Unique Structural
Topologies Based on Selectivity for Hard and Soft Coordination Environments
;
_journal_name_full 'Inorganic Chemistry'
_journal_page_first 5981
_journal_page_last 5983
_journal_paper_doi 10.1021/ic050768q
_journal_volume 44
_journal_year 2005
_chemical_formula_moiety 'C72 H50 Cs2 N12 Ni12 O32 S12, 8(H2 O)'
_chemical_formula_sum 'C72 H66 Cs2 N12 Ni12 O40 S12'
_chemical_formula_weight 3094.41
_chemical_name_systematic
; 
 ? 
;
_space_group_IT_number 147
_symmetry_cell_setting trigonal
_symmetry_space_group_name_Hall '-P 3'
_symmetry_space_group_name_H-M 'P -3'
_atom_sites_solution_hydrogens geom
_atom_sites_solution_primary direct
_atom_sites_solution_secondary difmap
_audit_creation_method SHELXL-97
_cell_angle_alpha 90.00
_cell_angle_beta 90.00
_cell_angle_gamma 120.00
_cell_formula_units_Z 1
_cell_length_a 19.0136(3)
_cell_length_b 19.0136(3)
_cell_length_c 8.5131(2)
_cell_measurement_reflns_used 28131
_cell_measurement_temperature 180(2)
_cell_measurement_theta_max 33.14
_cell_measurement_theta_min 1.02
_cell_volume 2665.31(9)
_computing_cell_refinement 'HKL Scalepack (Otwinowski & Minor 1997)'
_computing_data_reduction
;
 HKL Denzo and Scalepack (Otwinowski & Minor 1997)
;
_computing_publication_material 'SHELXL-97 (Sheldrick 1997)'
_computing_structure_refinement 'SHELXL-97 (Sheldrick 1997)'
_computing_structure_solution 'SIR-92 (Altomare et al. 1994)'
_diffrn_ambient_temperature 180(2)
_diffrn_measured_fraction_theta_full 0.990
_diffrn_measured_fraction_theta_max 0.990
_diffrn_measurement_device_type 'Nonius Kappa CCD'
_diffrn_measurement_method 'Thin slice \w and \f scans'
_diffrn_radiation_source 'fine-focus sealed tube'
_diffrn_radiation_type MoK\a
_diffrn_radiation_wavelength 0.71073
_diffrn_reflns_av_R_equivalents 0.0399
_diffrn_reflns_av_sigmaI/netI 0.0375
_diffrn_reflns_limit_h_max 22
_diffrn_reflns_limit_h_min -22
_diffrn_reflns_limit_k_max 22
_diffrn_reflns_limit_k_min -22
_diffrn_reflns_limit_l_max 10
_diffrn_reflns_limit_l_min -10
_diffrn_reflns_number 9498
_diffrn_reflns_theta_full 25.00
_diffrn_reflns_theta_max 25.00
_diffrn_reflns_theta_min 3.71
_exptl_absorpt_coefficient_mu 3.061
_exptl_absorpt_correction_T_max 0.809
_exptl_absorpt_correction_T_min 0.659
_exptl_absorpt_correction_type multi-scan
_exptl_absorpt_process_details
;
multi-scan from symmetry-related measurements 
 Sortav (Blessing 1995)
;
_exptl_crystal_colour green
_exptl_crystal_density_diffrn 1.922
_exptl_crystal_density_method 'not measured'
_exptl_crystal_description 'hexagonal rod'
_exptl_crystal_F_000 1530
_exptl_crystal_size_max 0.10
_exptl_crystal_size_mid 0.02
_exptl_crystal_size_min 0.02
_refine_diff_density_max 0.827
_refine_diff_density_min -0.600
_refine_diff_density_rms 0.101
_refine_ls_extinction_method none
_refine_ls_goodness_of_fit_ref 1.042
_refine_ls_hydrogen_treatment mixed
_refine_ls_matrix_type full
_refine_ls_number_parameters 237
_refine_ls_number_reflns 3107
_refine_ls_number_restraints 1
_refine_ls_restrained_S_all 1.042
_refine_ls_R_factor_all 0.0327
_refine_ls_R_factor_gt 0.0299
_refine_ls_shift/su_max 0.001
_refine_ls_shift/su_mean 0.000
_refine_ls_structure_factor_coef Fsqd
_refine_ls_weighting_details 'calc w=1/[\s^2^(Fo^2^)+(0.0313P)^2^+4.3542P] where P=(Fo^2^+2Fc^2^)/3'
_refine_ls_weighting_scheme calc
_refine_ls_wR_factor_gt 0.0708
_refine_ls_wR_factor_ref 0.0720
_reflns_number_gt 2984
_reflns_number_total 3107
_reflns_threshold_expression >2sigma(I)
_cod_data_source_file ic050768qsi20050513_122735_2.cif
_cod_data_source_block 2
_cod_original_cell_volume 2665.30(9)
_cod_database_code 4309462

loop_
_symmetry_equiv_pos_as_xyz
'x, y, z'
'-y, x-y, z'
'-x+y, -x, z'
'-x, -y, -z'
'y, -x+y, -z'
'x-y, x, -z'

loop_
_atom_site_label
_atom_site_type_symbol
_atom_site_fract_x
_atom_site_fract_y
_atom_site_fract_z
_atom_site_U_iso_or_equiv
_atom_site_adp_type
_atom_site_occupancy
_atom_site_symmetry_multiplicity
_atom_site_calc_flag
_atom_site_refinement_flags
_atom_site_disorder_assembly
_atom_site_disorder_group
Cs1 Cs 1.0000 1.0000 0.0000 0.02776(17) Uani 1 6 d S . .
Ni1 Ni 1.10085(3) 0.89340(3) 0.47883(7) 0.01741(13) Uani 1 1 d . . .
Ni2 Ni 1.35175(3) 0.77919(3) -0.09650(8) 0.02306(14) Uani 1 1 d . . .
S1 S 1.12017(6) 1.01177(6) 0.31952(13) 0.0181(2) Uani 1 1 d . . .
S2 S 1.21152(6) 0.98192(7) 0.65200(13) 0.0220(2) Uani 1 1 d . . .
N1 N 1.1731(2) 0.9115(2) 0.2897(4) 0.0205(8) Uani 1 1 d . . .
N2 N 1.3076(2) 1.0961(2) 0.4642(4) 0.0211(8) Uani 1 1 d . . .
O1 O 1.2792(2) 0.7910(2) 0.0847(5) 0.0405(9) Uani 1 1 d . . .
O2 O 1.3496(2) 0.8914(2) -0.0801(5) 0.0326(8) Uani 1 1 d . . .
O3 O 1.5133(2) 1.2558(2) 0.2396(5) 0.0390(9) Uani 1 1 d . . .
O4 O 1.5732(2) 1.1831(2) 0.2819(5) 0.0473(11) Uani 1 1 d . . .
O5 O 1.3333 0.6667 -0.0456(6) 0.0212(12) Uani 1 3 d SD . .
H5A H 1.3333 0.6667 0.052(3) 0.025 Uiso 1 3 d SD . .
O6 O 1.4512(3) 0.8292(3) 0.0545(8) 0.087(2) Uani 1 1 d . . .
H6A H 1.4840 0.8159 0.0143 0.105 Uiso 1 1 d . . .
H6B H 1.4369 0.8088 0.1453 0.105 Uiso 1 1 d . . .
Cs2 Cs 1.6419(2) 1.1871(3) 0.5908(5) 0.0436(8) Uiso 0.11 1 d P . 1
Cs2' Cs 1.6540(5) 1.2170(5) 0.5903(11) 0.0436(8) Uiso 0.06 1 d P . 2
O7 O 1.6456(10) 1.2929(8) 0.7082(18) 0.069(3) Uiso 0.33 1 d P . 3
O7' O 1.6370(13) 1.1502(15) 0.561(3) 0.069(3) Uiso 0.25 1 d P A 3
O7" O 1.5665(14) 1.3186(15) 0.590(3) 0.069(3) Uiso 0.25 1 d P . 3
O8 O 1.4937(5) 0.9765(5) 0.1758(11) 0.049(2) Uiso 0.50 1 d P . .
H8A H 1.4592 0.9738 0.2480 0.059 Uiso 0.50 1 d P . .
H8B H 1.4921 0.9964 0.0876 0.059 Uiso 0.50 1 d P . .
C2 C 1.2112(3) 0.8751(3) 0.2268(5) 0.0245(10) Uani 1 1 d . . .
H2 H 1.2032 0.8259 0.2719 0.029 Uiso 1 1 calc R . .
C3 C 1.2620(3) 0.9070(3) 0.0974(6) 0.0240(9) Uani 1 1 d . . .
C4 C 1.2729(3) 0.9786(3) 0.0329(6) 0.0275(11) Uani 1 1 d . . .
H4 H 1.3078 1.0018 -0.0550 0.033 Uiso 1 1 calc R . .
C5 C 1.2330(3) 1.0166(3) 0.0959(6) 0.0252(10) Uani 1 1 d . . .
H5 H 1.2408 1.0662 0.0532 0.030 Uiso 1 1 calc R . .
C6 C 1.1813(3) 0.9800(3) 0.2234(5) 0.0199(9) Uani 1 1 d . . .
C7 C 1.2993(3) 0.8609(3) 0.0284(6) 0.0306(11) Uani 1 1 d . . .
C12 C 1.3751(3) 1.1465(3) 0.3861(6) 0.0226(9) Uani 1 1 d . . .
H12 H 1.3773 1.1907 0.3301 0.027 Uiso 1 1 calc R . .
C13 C 1.4423(3) 1.1359(3) 0.3845(7) 0.0325(12) Uani 1 1 d . . .
C14 C 1.4374(4) 1.0715(4) 0.4687(10) 0.057(2) Uani 1 1 d . . .
H14 H 1.4827 1.0631 0.4705 0.068 Uiso 1 1 calc R B 1
C15 C 1.3680(3) 1.0192(4) 0.5501(8) 0.0498(18) Uani 1 1 d . . .
H15 H 1.3645 0.9745 0.6066 0.060 Uiso 1 1 calc R . .
C16 C 1.3030(3) 1.0336(3) 0.5472(5) 0.0240(10) Uani 1 1 d . . .
C17 C 1.5150(3) 1.1962(3) 0.2953(6) 0.0292(11) Uani 1 1 d . . .

loop_
_atom_site_aniso_label
_atom_site_aniso_U_11
_atom_site_aniso_U_22
_atom_site_aniso_U_33
_atom_site_aniso_U_23
_atom_site_aniso_U_13
_atom_site_aniso_U_12
Cs1 0.0347(2) 0.0347(2) 0.0139(3) 0.000 0.000 0.01733(12)
Ni1 0.0214(3) 0.0176(3) 0.0157(3) 0.0012(2) 0.0018(2) 0.0116(2)
Ni2 0.0194(3) 0.0204(3) 0.0305(3) -0.0055(3) 0.0021(3) 0.0108(2)
S1 0.0205(5) 0.0204(5) 0.0164(5) -0.0019(4) -0.0015(4) 0.0124(5)
S2 0.0187(5) 0.0252(6) 0.0205(6) 0.0027(5) 0.0008(4) 0.0098(5)
N1 0.0247(19) 0.024(2) 0.0146(18) -0.0010(15) -0.0031(15) 0.0137(16)
N2 0.0193(18) 0.0241(19) 0.021(2) -0.0018(15) -0.0014(15) 0.0114(16)
O1 0.054(2) 0.034(2) 0.045(2) -0.0041(18) 0.008(2) 0.0317(19)
O2 0.0263(17) 0.0287(17) 0.042(2) -0.0072(16) 0.0102(16) 0.0131(15)
O3 0.0281(19) 0.033(2) 0.061(3) 0.0127(18) 0.0178(18) 0.0196(17)
O4 0.038(2) 0.050(2) 0.069(3) 0.027(2) 0.032(2) 0.033(2)
O5 0.0227(16) 0.0227(16) 0.018(3) 0.000 0.000 0.0113(8)
O6 0.065(3) 0.074(3) 0.143(6) -0.074(4) -0.066(3) 0.050(3)
C2 0.036(3) 0.025(2) 0.021(2) -0.0007(19) 0.005(2) 0.021(2)
C3 0.029(2) 0.028(2) 0.022(2) -0.006(2) 0.000(2) 0.019(2)
C4 0.031(3) 0.035(3) 0.020(2) -0.004(2) 0.003(2) 0.019(2)
C5 0.032(2) 0.026(2) 0.022(2) 0.003(2) 0.002(2) 0.017(2)
C6 0.024(2) 0.022(2) 0.016(2) -0.0008(18) -0.0008(17) 0.013(2)
C7 0.035(3) 0.031(3) 0.032(3) -0.008(2) 0.002(2) 0.021(2)
C12 0.023(2) 0.022(2) 0.023(2) 0.003(2) 0.0042(19) 0.0113(19)
C13 0.023(2) 0.031(3) 0.048(3) 0.008(2) 0.008(2) 0.017(2)
C14 0.038(3) 0.053(3) 0.098(6) 0.034(4) 0.028(4) 0.037(3)
C15 0.032(3) 0.044(3) 0.083(5) 0.031(3) 0.023(3) 0.027(3)
C16 0.022(2) 0.025(2) 0.027(2) 0.0005(19) 0.0021(18) 0.012(2)
C17 0.026(2) 0.029(3) 0.039(3) 0.003(2) 0.009(2) 0.019(2)

loop_
_atom_type_symbol
_atom_type_description
_atom_type_scat_dispersion_real
_atom_type_scat_dispersion_imag
_atom_type_scat_source
C C 0.0033 0.0016 'International Tables Vol C Tables 4.2.6.8 and 6.1.1.4'
H H 0.0000 0.0000 'International Tables Vol C Tables 4.2.6.8 and 6.1.1.4'
N N 0.0061 0.0033 'International Tables Vol C Tables 4.2.6.8 and 6.1.1.4'
O O 0.0106 0.0060 'International Tables Vol C Tables 4.2.6.8 and 6.1.1.4'
S S 0.1246 0.1234 'International Tables Vol C Tables 4.2.6.8 and 6.1.1.4'
Ni Ni 0.3393 1.1124 'International Tables Vol C Tables 4.2.6.8 and 6.1.1.4'
Cs Cs -0.3680 2.1192 'International Tables Vol C Tables 4.2.6.8 and 6.1.1.4'

loop_
_geom_angle_atom_site_label_1
_geom_angle_atom_site_label_2
_geom_angle_atom_site_label_3
_geom_angle
_geom_angle_site_symmetry_1
_geom_angle_site_symmetry_3
_geom_angle_publ_flag
S1 Cs1 S1 180.0 4_775 . ?
S1 Cs1 S1 65.62(3) 4_775 5_565 ?
S1 Cs1 S1 114.38(3) . 5_565 ?
S1 Cs1 S1 114.38(3) 4_775 2_765 ?
S1 Cs1 S1 65.62(3) . 2_765 ?
S1 Cs1 S1 180.00(3) 5_565 2_765 ?
S1 Cs1 S1 65.62(3) 4_775 6_655 ?
S1 Cs1 S1 114.38(3) . 6_655 ?
S1 Cs1 S1 65.62(3) 5_565 6_655 ?
S1 Cs1 S1 114.38(3) 2_765 6_655 ?
S1 Cs1 S1 114.38(3) 4_775 3_675 ?
S1 Cs1 S1 65.62(3) . 3_675 ?
S1 Cs1 S1 114.38(3) 5_565 3_675 ?
S1 Cs1 S1 65.62(3) 2_765 3_675 ?
S1 Cs1 S1 180.0 6_655 3_675 ?
N2 Ni1 N1 92.88(15) 5_566 . ?
N2 Ni1 S1 97.58(11) 5_566 5_566 ?
N1 Ni1 S1 169.20(11) . 5_566 ?
N2 Ni1 S2 97.74(11) 5_566 . ?
N1 Ni1 S2 94.92(11) . . ?
S1 Ni1 S2 86.35(4) 5_566 . ?
N2 Ni1 S1 160.11(11) 5_566 . ?
N1 Ni1 S1 68.53(11) . . ?
S1 Ni1 S1 100.74(5) 5_566 . ?
S2 Ni1 S1 91.09(4) . . ?
N2 Ni1 S2 67.49(11) 5_566 5_566 ?
N1 Ni1 S2 91.34(11) . 5_566 ?
S1 Ni1 S2 90.20(4) 5_566 5_566 ?
S2 Ni1 S2 164.27(4) . 5_566 ?
S1 Ni1 S2 104.63(4) . 5_566 ?
O4 Ni2 O3 90.40(18) 4_875 5_565 ?
O4 Ni2 O5 105.17(16) 4_875 . ?
O3 Ni2 O5 96.62(13) 5_565 . ?
O4 Ni2 O6 90.1(2) 4_875 . ?
O3 Ni2 O6 173.68(16) 5_565 . ?
O5 Ni2 O6 89.34(17) . . ?
O4 Ni2 O1 154.77(15) 4_875 . ?
O3 Ni2 O1 87.31(16) 5_565 . ?
O5 Ni2 O1 100.05(15) . . ?
O6 Ni2 O1 89.6(2) . . ?
O4 Ni2 O2 93.38(15) 4_875 . ?
O3 Ni2 O2 85.37(14) 5_565 . ?
O5 Ni2 O2 161.30(16) . . ?
O6 Ni2 O2 88.31(16) . . ?
O1 Ni2 O2 61.40(14) . . ?
O4 Ni2 C7 123.59(17) 4_875 . ?
O3 Ni2 C7 84.09(17) 5_565 . ?
O5 Ni2 C7 131.24(17) . . ?
O6 Ni2 C7 90.40(18) . . ?
O1 Ni2 C7 31.19(15) . . ?
O2 Ni2 C7 30.28(15) . . ?
O4 Ni2 Cs2' 39.36(17) 4_875 4_875 ?
O3 Ni2 Cs2' 51.13(16) 5_565 4_875 ?
O5 Ni2 Cs2' 103.80(19) . 4_875 ?
O6 Ni2 Cs2' 129.4(2) . 4_875 ?
O1 Ni2 Cs2' 133.67(15) . 4_875 ?
O2 Ni2 Cs2' 91.96(16) . 4_875 ?
C7 Ni2 Cs2' 113.44(17) . 4_875 ?
O4 Ni2 Cs2 37.32(14) 4_875 4_875 ?
O3 Ni2 Cs2 53.38(13) 5_565 4_875 ?
O5 Ni2 Cs2 110.28(15) . 4_875 ?
O6 Ni2 Cs2 126.3(2) . 4_875 ?
O1 Ni2 Cs2 131.67(12) . 4_875 ?
O2 Ni2 Cs2 85.87(12) . 4_875 ?
C7 Ni2 Cs2 108.77(14) . 4_875 ?
Cs2' Ni2 Cs2 6.69(12) 4_875 4_875 ?
O4 Ni2 Cs2' 143.15(18) 4_875 4_876 ?
O3 Ni2 Cs2' 125.90(16) 5_565 4_876 ?
O5 Ni2 Cs2' 79.18(18) . 4_876 ?
O6 Ni2 Cs2' 53.1(2) . 4_876 ?
O1 Ni2 Cs2' 42.25(15) . 4_876 ?
O2 Ni2 Cs2' 84.60(16) . 4_876 ?
C7 Ni2 Cs2' 62.44(17) . 4_876 ?
Cs2' Ni2 Cs2' 175.8(2) 4_875 4_876 ?
Cs2 Ni2 Cs2' 170.47(14) 4_875 4_876 ?
O4 Ni2 Cs2 139.90(15) 4_875 4_876 ?
O3 Ni2 Cs2 127.31(14) 5_565 4_876 ?
O5 Ni2 Cs2 85.50(15) . 4_876 ?
O6 Ni2 Cs2 50.9(2) . 4_876 ?
O1 Ni2 Cs2 41.16(12) . 4_876 ?
O2 Ni2 Cs2 78.65(12) . 4_876 ?
C7 Ni2 Cs2 58.02(14) . 4_876 ?
Cs2' Ni2 Cs2 170.60(14) 4_875 4_876 ?
Cs2 Ni2 Cs2 164.22(12) 4_875 4_876 ?
Cs2' Ni2 Cs2 6.55(12) 4_876 4_876 ?
C6 S1 Ni1 103.47(15) . 6_656 ?
C6 S1 Ni1 76.53(15) . . ?
Ni1 S1 Ni1 89.18(4) 6_656 . ?
C6 S1 Cs1 98.02(15) . . ?
Ni1 S1 Cs1 143.42(4) 6_656 . ?
Ni1 S1 Cs1 124.78(4) . . ?
C16 S2 Ni1 110.64(16) . . ?
C16 S2 Ni1 75.09(15) . 6_656 ?
Ni1 S2 Ni1 87.11(4) . 6_656 ?
C2 N1 C6 119.8(4) . . ?
C2 N1 Ni1 136.5(3) . . ?
C6 N1 Ni1 103.7(3) . . ?
C12 N2 C16 120.6(4) . . ?
C12 N2 Ni1 133.0(3) . 6_656 ?
C16 N2 Ni1 105.5(3) . 6_656 ?
C7 O1 Ni2 88.0(3) . . ?
C7 O1 Cs2 109.0(3) . 4_876 ?
Ni2 O1 Cs2 111.32(17) . 4_876 ?
C7 O1 Cs2' 118.2(4) . 4_876 ?
Ni2 O1 Cs2' 109.7(2) . 4_876 ?
Cs2 O1 Cs2' 9.24(16) 4_876 4_876 ?
C7 O2 Ni2 88.7(3) . . ?
C17 O3 Ni2 143.2(3) . 6_655 ?
C17 O3 Cs2' 89.9(4) . 3_785 ?
Ni2 O3 Cs2' 100.9(2) 6_655 3_785 ?
C17 O3 Cs2 96.1(3) . 3_785 ?
Ni2 O3 Cs2 98.80(15) 6_655 3_785 ?
Cs2' O3 Cs2 8.15(15) 3_785 3_785 ?
C17 O4 Ni2 122.7(4) . 4_875 ?
C17 O4 Cs2 109.9(4) . . ?
Ni2 O4 Cs2 118.09(19) 4_875 . ?
C17 O4 Cs2' 106.9(4) . . ?
Ni2 O4 Cs2' 115.1(2) 4_875 . ?
Cs2 O4 Cs2' 9.68(17) . . ?
Ni2 O5 Ni2 115.59(10) . 2_755 ?
Ni2 O5 Ni2 115.59(10) . 3_775 ?
Ni2 O5 Ni2 115.59(10) 2_755 3_775 ?
Ni2 O5 H5A 102.30(14) . . ?
Ni2 O5 H5A 102.30(14) 2_755 . ?
Ni2 O5 H5A 102.30(14) 3_775 . ?
Ni2 O6 Cs2 101.1(2) . 4_876 ?
Ni2 O6 Cs2' 98.3(3) . 4_876 ?
Cs2 O6 Cs2' 8.17(15) 4_876 4_876 ?
Ni2 O6 H6A 104.4(4) . . ?
Cs2 O6 H6A 138.2(5) 4_876 . ?
Cs2' O6 H6A 133.2(5) 4_876 . ?
Ni2 O6 H6B 110.1(4) . . ?
Cs2 O6 H6B 28.7(3) 4_876 . ?
Cs2' O6 H6B 23.0(3) 4_876 . ?
H6A O6 H6B 110.2(6) . . ?
O4 Cs2 O1 174.5(2) . 4_876 ?
O4 Cs2 O6 125.86(17) . 4_876 ?
O1 Cs2 O6 54.29(12) 4_876 4_876 ?
O4 Cs2 O3 52.26(12) . 2_865 ?
O1 Cs2 O3 125.76(16) 4_876 2_865 ?
O6 Cs2 O3 164.10(18) 4_876 2_865 ?
O4 Cs2 O8 111.5(2) . 4_876 ?
O1 Cs2 O8 72.71(19) 4_876 4_876 ?
O6 Cs2 O8 45.85(17) 4_876 4_876 ?
O3 Cs2 O8 149.1(2) 2_865 4_876 ?
O4 Cs2 C14 51.69(16) . . ?
O1 Cs2 C14 131.31(19) 4_876 . ?
O6 Cs2 C14 81.11(17) 4_876 . ?
O3 Cs2 C14 102.58(18) 2_865 . ?
O8 Cs2 C14 61.42(19) 4_876 . ?
O4 Cs2 C17 19.43(11) . . ?
O1 Cs2 C17 158.27(18) 4_876 . ?
O6 Cs2 C17 107.18(15) 4_876 . ?
O3 Cs2 C17 68.41(13) 2_865 . ?
O8 Cs2 C17 103.2(2) 4_876 . ?
C14 Cs2 C17 42.13(14) . . ?
O4 Cs2 C7 166.32(19) . 4_876 ?
O1 Cs2 C7 19.14(10) 4_876 4_876 ?
O6 Cs2 C7 53.96(13) 4_876 4_876 ?
O3 Cs2 C7 132.48(16) 2_865 4_876 ?
O8 Cs2 C7 57.39(18) 4_876 4_876 ?
C14 Cs2 C7 118.68(18) . 4_876 ?
C17 Cs2 C7 158.80(17) . 4_876 ?
O4 Cs2 C17 67.94(13) . 2_865 ?
O1 Cs2 C17 109.09(16) 4_876 2_865 ?
O6 Cs2 C17 148.73(17) 4_876 2_865 ?
O3 Cs2 C17 19.05(10) 2_865 2_865 ?
O8 Cs2 C17 163.3(2) 4_876 2_865 ?
C14 Cs2 C17 119.56(18) . 2_865 ?
C17 Cs2 C17 81.07(18) . 2_865 ?
C7 Cs2 C17 120.00(16) 4_876 2_865 ?
O4 Cs2 C13 37.71(12) . . ?
O1 Cs2 C13 143.13(17) 4_876 . ?
O6 Cs2 C13 88.85(15) 4_876 . ?
O3 Cs2 C13 89.76(14) 2_865 . ?
O8 Cs2 C13 80.74(18) 4_876 . ?
C14 Cs2 C13 21.10(12) . . ?
C17 Cs2 C13 22.81(11) . . ?
C7 Cs2 C13 136.28(17) 4_876 . ?
C17 Cs2 C13 103.71(15) 2_865 . ?
O4 Cs2 C2 137.43(17) . 4_876 ?
O1 Cs2 C2 45.63(11) 4_876 4_876 ?
O6 Cs2 C2 92.18(14) 4_876 4_876 ?
O3 Cs2 C2 96.50(13) 2_865 4_876 ?
O8 Cs2 C2 79.85(18) 4_876 4_876 ?
C14 Cs2 C2 131.84(17) . 4_876 ?
C17 Cs2 C2 155.95(17) . 4_876 ?
C7 Cs2 C2 38.36(11) 4_876 4_876 ?
C17 Cs2 C2 89.78(14) 2_865 4_876 ?
C13 Cs2 C2 151.75(17) . 4_876 ?
O4 Cs2 Ni2 24.59(8) . 4_875 ?
O1 Cs2 Ni2 153.54(15) 4_876 4_875 ?
O6 Cs2 Ni2 149.17(15) 4_876 4_875 ?
O3 Cs2 Ni2 27.82(7) 2_865 4_875 ?
O8 Cs2 Ni2 130.46(19) 4_876 4_875 ?
C14 Cs2 Ni2 75.04(14) . 4_875 ?
C17 Cs2 Ni2 42.22(9) . 4_875 ?
C7 Cs2 Ni2 156.65(14) 4_876 4_875 ?
C17 Cs2 Ni2 44.82(9) 2_865 4_875 ?
C13 Cs2 Ni2 62.29(11) . 4_875 ?
C2 Cs2 Ni2 118.29(12) 4_876 4_875 ?
O4 Cs2' O1 166.6(3) . 4_876 ?
O4 Cs2' O3 53.45(18) . 2_865 ?
O1 Cs2' O3 129.6(3) 4_876 2_865 ?
O4 Cs2' O6 123.2(3) . 4_876 ?
O1 Cs2' O6 53.65(18) 4_876 4_876 ?
O3 Cs2' O6 176.6(3) 2_865 4_876 ?
O4 Cs2' C17 19.95(12) . . ?
O1 Cs2' C17 160.1(3) 4_876 . ?
O3 Cs2' C17 70.0(2) 2_865 . ?
O6 Cs2' C17 106.7(2) 4_876 . ?
O4 Cs2' C17 71.2(2) . 2_865 ?
O1 Cs2' C17 115.0(3) 4_876 2_865 ?
O3 Cs2' C17 20.47(12) 2_865 2_865 ?
O6 Cs2' C17 162.1(3) 4_876 2_865 ?
C17 Cs2' C17 84.8(3) . 2_865 ?
O4 Cs2' Cs2' 103.29(17) . 2_865 ?
O1 Cs2' Cs2' 89.9(2) 4_876 2_865 ?
O3 Cs2' Cs2' 76.2(2) 2_865 2_865 ?
O6 Cs2' Cs2' 105.18(15) 4_876 2_865 ?
C17 Cs2' Cs2' 99.56(17) . 2_865 ?
C17 Cs2' Cs2' 58.6(2) 2_865 2_865 ?
O4 Cs2' Cs2' 77.1(2) . 3_785 ?
O1 Cs2' Cs2' 112.34(16) 4_876 3_785 ?
O3 Cs2' Cs2' 101.97(15) 2_865 3_785 ?
O6 Cs2' Cs2' 76.4(2) 4_876 3_785 ?
C17 Cs2' Cs2' 59.6(2) . 3_785 ?
C17 Cs2' Cs2' 98.87(19) 2_865 3_785 ?
Cs2' Cs2' Cs2' 60.000(1) 2_865 3_785 ?
O4 Cs2' C14 48.53(18) . . ?
O1 Cs2' C14 122.3(3) 4_876 . ?
O3 Cs2' C14 99.8(3) 2_865 . ?
O6 Cs2' C14 77.0(2) 4_876 . ?
C17 Cs2' C14 40.62(16) . . ?
C17 Cs2' C14 119.2(3) 2_865 . ?
Cs2' Cs2' C14 134.7(3) 2_865 . ?
Cs2' Cs2' C14 77.5(3) 3_785 . ?
O4 Cs2' C7 149.5(3) . 4_876 ?
O1 Cs2' C7 17.02(11) 4_876 4_876 ?
O3 Cs2' C7 130.7(2) 2_865 4_876 ?
O6 Cs2' C7 52.11(17) 4_876 4_876 ?
C17 Cs2' C7 149.6(3) . 4_876 ?
C17 Cs2' C7 121.9(2) 2_865 4_876 ?
Cs2' Cs2' C7 106.8(2) 2_865 4_876 ?
Cs2' Cs2' C7 122.54(15) 3_785 4_876 ?
C14 Cs2' C7 109.0(2) . 4_876 ?
O4 Cs2' C13 90.2(2) . 2_865 ?
O1 Cs2' C13 93.9(2) 4_876 2_865 ?
O3 Cs2' C13 36.74(13) 2_865 2_865 ?
O6 Cs2' C13 146.6(3) 4_876 2_865 ?
C17 Cs2' C13 106.1(3) . 2_865 ?
C17 Cs2' C13 22.49(12) 2_865 2_865 ?
Cs2' Cs2' C13 62.8(3) 2_865 2_865 ?
Cs2' Cs2' C13 115.8(2) 3_785 2_865 ?
C14 Cs2' C13 134.5(3) . 2_865 ?
C7 Cs2' C13 99.4(2) 4_876 2_865 ?
O4 Cs2' Ni2 25.57(11) . 4_875 ?
O1 Cs2' Ni2 156.0(3) 4_876 4_875 ?
O3 Cs2' Ni2 27.93(10) 2_865 4_875 ?
O6 Cs2' Ni2 148.7(2) 4_876 4_875 ?
C17 Cs2' Ni2 42.67(13) . 4_875 ?
C17 Cs2' Ni2 46.04(14) 2_865 4_875 ?
Cs2' Cs2' Ni2 89.35(12) 2_865 4_875 ?
Cs2' Cs2' Ni2 87.90(11) 3_785 4_875 ?
C14 Cs2' Ni2 73.19(19) . 4_875 ?
C7 Cs2' Ni2 149.5(2) 4_876 4_875 ?
C13 Cs2' Ni2 64.66(16) 2_865 4_875 ?
O7 O7 O7 60.000(4) 2_865 3_785 ?
O7 O7 O7" 91.8(18) 2_865 2_865 ?
O7 O7 O7" 134.9(13) 3_785 2_865 ?
O7' O7" O7 124.2(19) 3_785 3_785 ?
Cs2 O8 H8A 50.0(4) 4_876 . ?
Cs2 O8 H8B 136.4(7) 4_876 . ?
H8A O8 H8B 116.8(9) . . ?
N1 C2 C3 122.0(4) . . ?
N1 C2 Cs2 131.2(3) . 4_876 ?
C3 C2 Cs2 90.0(3) . 4_876 ?
N1 C2 H2 119.0 . . ?
C3 C2 H2 119.0 . . ?
Cs2 C2 H2 47.2 4_876 . ?
C4 C3 C2 118.3(4) . . ?
C4 C3 C7 122.6(4) . . ?
C2 C3 C7 119.1(4) . . ?
C3 C4 C5 120.4(5) . . ?
C3 C4 H4 119.8 . . ?
C5 C4 H4 119.8 . . ?
C4 C5 C6 118.1(4) . . ?
C4 C5 H5 120.9 . . ?
C6 C5 H5 120.9 . . ?
N1 C6 C5 121.2(4) . . ?
N1 C6 S1 111.0(3) . . ?
C5 C6 S1 127.8(3) . . ?
O2 C7 O1 121.6(4) . . ?
O2 C7 C3 119.8(4) . . ?
O1 C7 C3 118.6(5) . . ?
O2 C7 Ni2 61.0(2) . . ?
O1 C7 Ni2 60.8(2) . . ?
C3 C7 Ni2 175.9(4) . . ?
O2 C7 Cs2 120.7(3) . 4_876 ?
O1 C7 Cs2 51.9(3) . 4_876 ?
C3 C7 Cs2 95.2(3) . 4_876 ?
Ni2 C7 Cs2 87.41(15) . 4_876 ?
O2 C7 Cs2' 122.3(4) . 4_876 ?
O1 C7 Cs2' 44.8(3) . 4_876 ?
C3 C7 Cs2' 99.3(3) . 4_876 ?
Ni2 C7 Cs2' 82.95(18) . 4_876 ?
Cs2 C7 Cs2' 7.12(14) 4_876 4_876 ?
N2 C12 C13 121.8(4) . . ?
N2 C12 H12 119.1 . . ?
C13 C12 H12 119.1 . . ?
C14 C13 C12 117.6(5) . . ?
C14 C13 C17 124.9(4) . . ?
C12 C13 C17 117.5(4) . . ?
C14 C13 Cs2 66.9(3) . . ?
C12 C13 Cs2 145.4(4) . . ?
C17 C13 Cs2 67.6(3) . . ?
C14 C13 Cs2' 114.9(5) . 3_785 ?
C12 C13 Cs2' 87.7(3) . 3_785 ?
C17 C13 Cs2' 66.1(3) . 3_785 ?
Cs2 C13 Cs2' 62.14(17) . 3_785 ?
C15 C14 C13 121.0(5) . . ?
C15 C14 Cs2 131.3(5) . . ?
C13 C14 Cs2 92.0(4) . . ?
C15 C14 Cs2' 133.7(5) . . ?
C13 C14 Cs2' 85.8(4) . . ?
Cs2 C14 Cs2' 6.74(14) . . ?
C15 C14 H14 119.5 . . ?
C13 C14 H14 119.5 . . ?
Cs2 C14 H14 45.0 . . ?
Cs2' C14 H14 51.1 . . ?
C14 C15 C16 118.2(5) . . ?
C14 C15 H15 120.9 . . ?
C16 C15 H15 120.9 . . ?
N2 C16 C15 120.7(4) . . ?
N2 C16 S2 111.7(3) . . ?
C15 C16 S2 127.5(4) . . ?
O3 C17 O4 125.0(5) . . ?
O3 C17 C13 117.3(4) . . ?
O4 C17 C13 117.7(4) . . ?
O3 C17 Cs2' 122.0(4) . . ?
O4 C17 Cs2' 53.2(3) . . ?
C13 C17 Cs2' 94.5(3) . . ?
O3 C17 Cs2 130.0(4) . . ?
O4 C17 Cs2 50.7(3) . . ?
C13 C17 Cs2 89.6(3) . . ?
Cs2' C17 Cs2 8.03(14) . . ?
O3 C17 Cs2' 69.7(3) . 3_785 ?
O4 C17 Cs2' 108.9(4) . 3_785 ?
C13 C17 Cs2' 91.4(3) . 3_785 ?
Cs2' C17 Cs2' 61.9(3) . 3_785 ?
Cs2 C17 Cs2' 68.28(19) . 3_785 ?
O3 C17 Cs2 64.9(3) . 3_785 ?
O4 C17 Cs2 115.5(4) . 3_785 ?
C13 C17 Cs2 89.5(3) . 3_785 ?
Cs2' C17 Cs2 68.58(18) . 3_785 ?
Cs2 C17 Cs2 74.84(17) . 3_785 ?
Cs2' C17 Cs2 6.83(15) 3_785 3_785 ?

loop_
_geom_bond_atom_site_label_1
_geom_bond_atom_site_label_2
_geom_bond_distance
_geom_bond_site_symmetry_2
_geom_bond_publ_flag
Cs1 S1 3.4869(11) 4_775 ?
Cs1 S1 3.4869(11) . ?
Cs1 S1 3.4869(11) 5_565 ?
Cs1 S1 3.4869(11) 2_765 ?
Cs1 S1 3.4869(11) 6_655 ?
Cs1 S1 3.4869(11) 3_675 ?
Ni1 N2 2.011(3) 5_566 ?
Ni1 N1 2.031(4) . ?
Ni1 S1 2.3997(12) 5_566 ?
Ni1 S2 2.4273(12) . ?
Ni1 S1 2.4925(11) . ?
Ni1 S2 2.5563(12) 5_566 ?
Ni2 O4 2.004(4) 4_875 ?
Ni2 O3 2.007(4) 5_565 ?
Ni2 O5 2.0343(12) . ?
Ni2 O6 2.082(4) . ?
Ni2 O1 2.155(4) . ?
Ni2 O2 2.159(3) . ?
Ni2 C7 2.468(5) . ?
Ni2 Cs2' 4.207(9) 4_875 ?
Ni2 Cs2 4.250(5) 4_875 ?
Ni2 Cs2' 4.312(9) 4_876 ?
Ni2 Cs2 4.345(5) 4_876 ?
S1 C6 1.758(4) . ?
S1 Ni1 2.3997(12) 6_656 ?
S2 C16 1.755(5) . ?
S2 Ni1 2.5563(12) 6_656 ?
N1 C2 1.339(6) . ?
N1 C6 1.355(6) . ?
N2 C12 1.333(6) . ?
N2 C16 1.346(6) . ?
N2 Ni1 2.011(3) 6_656 ?
O1 C7 1.279(6) . ?
O1 Cs2 3.070(6) 4_876 ?
O1 Cs2' 3.079(10) 4_876 ?
O2 C7 1.245(6) . ?
O3 C17 1.245(6) . ?
O3 Ni2 2.007(4) 6_655 ?
O3 Cs2' 3.336(10) 3_785 ?
O3 Cs2 3.451(6) 3_785 ?
O4 C17 1.255(6) . ?
O4 Ni2 2.004(4) 4_875 ?
O4 Cs2 2.920(7) . ?
O4 Cs2' 2.946(10) . ?
O5 Ni2 2.0343(12) 2_755 ?
O5 Ni2 2.0343(12) 3_775 ?
O5 H5A 0.83(2) . ?
O6 Cs2 3.435(8) 4_876 ?
O6 Cs2' 3.487(11) 4_876 ?
O6 H6A 0.853(5) . ?
O6 H6B 0.847(7) . ?
Cs2 O1 3.070(6) 4_876 ?
Cs2 O6 3.435(8) 4_876 ?
Cs2 O3 3.451(6) 2_865 ?
Cs2 O8 3.500(9) 4_876 ?
Cs2 C14 3.533(8) . ?
Cs2 C17 3.549(7) . ?
Cs2 C7 3.689(7) 4_876 ?
Cs2 C17 3.791(7) 2_865 ?
Cs2 C13 3.839(7) . ?
Cs2 C2 3.862(6) 4_876 ?
Cs2 Ni2 4.250(5) 4_875 ?
Cs2' O1 3.079(10) 4_876 ?
Cs2' O3 3.336(10) 2_865 ?
Cs2' O6 3.487(11) 4_876 ?
Cs2' C17 3.521(10) . ?
Cs2' C17 3.558(10) 2_865 ?
Cs2' Cs2' 3.640(15) 2_865 ?
Cs2' Cs2' 3.640(15) 3_785 ?
Cs2' C14 3.780(11) . ?
Cs2' C7 3.852(11) 4_876 ?
Cs2' C13 3.890(10) 2_865 ?
Cs2' Ni2 4.207(9) 4_875 ?
O7 O7 1.15(2) 2_865 ?
O7 O7 1.15(2) 3_785 ?
O7 O7" 1.67(3) 2_865 ?
O7' O7" 1.63(3) 2_865 ?
O7" O7' 1.63(3) 3_785 ?
O7" O7 1.67(3) 3_785 ?
O8 Cs2 3.500(9) 4_876 ?
O8 H8A 0.882(9) . ?
O8 H8B 0.848(9) . ?
C2 C3 1.388(7) . ?
C2 Cs2 3.862(6) 4_876 ?
C2 H2 0.9500 . ?
C3 C4 1.384(7) . ?
C3 C7 1.496(6) . ?
C4 C5 1.390(7) . ?
C4 H4 0.9500 . ?
C5 C6 1.395(6) . ?
C5 H5 0.9500 . ?
C7 Cs2 3.689(7) 4_876 ?
C7 Cs2' 3.852(11) 4_876 ?
C12 C13 1.390(6) . ?
C12 H12 0.9500 . ?
C13 C14 1.383(7) . ?
C13 C17 1.488(7) . ?
C13 Cs2' 3.890(10) 3_785 ?
C14 C15 1.378(8) . ?
C14 H14 0.9500 . ?
C15 C16 1.393(7) . ?
C15 H15 0.9500 . ?
C17 Cs2' 3.558(10) 3_785 ?
C17 Cs2 3.791(7) 3_785 ?
